data_4329765
loop_
_publ_author_name
'Rajat Chauhan'
'Mark S. Mashuta'
'Craig A. Grapperhaus'

_publ_contact_author_email grapperhaus@louisville.edu
_publ_contact_author_fax '(502)852-8149 '
_publ_contact_author_phone '(502)852-5932 '
_publ_section_title
;
 Selective and Reversible Base-Induced Elimination of a Ruthenium
 Dithioether Yields a Vinyl Metallosulfonium Complex
;
_journal_name_full 'Inorganic Chemistry'
_journal_page_first 7913
_journal_page_last 7920
_journal_paper_doi 10.1021/ic300983x
_journal_volume 51
_journal_year 2012
_chemical_formula_moiety '2(C56 H45 P3 Ru S3), 4(C7 H8), C7'
_chemical_formula_sum 'C73.5 H61 P3 Ru S3'
_chemical_formula_weight 1234.38
_chemical_name_common
;
bis(2-(diphenylphosphanyl)benzenethiolato)
[2-(ethenylsulfanyl)phenyl] diphenylphosphine ruthenium(II)
;
_chemical_name_systematic
; 
bis(2-(diphenylphosphanyl)benzenethiolato) 
[2-(ethenylsulfanyl)phenyl] diphenylphosphine ruthenium(II)
;
_space_group_IT_number 2
_symmetry_cell_setting triclinic
_symmetry_space_group_name_Hall '-P 1'
_symmetry_space_group_name_H-M 'P -1'
_atom_sites_solution_hydrogens geom
_atom_sites_solution_primary direct
_atom_sites_solution_secondary difmap
_audit_creation_method
;
CrysAlisPro, Oxford Diffraction Ltd.,
Version 1.171.35.11 (release 16-05-2011 CrysAlis171 .NET)
(compiled May 16 2011,17:55:39)
;
_audit_update_record
;
2011-05-20 # Formatted by publCIF
May_07_2012 text and data added by Mark S. Mashuta
;
_cell_angle_alpha 101.715(3)
_cell_angle_beta 98.154(4)
_cell_angle_gamma 105.209(3)
_cell_formula_units_Z 2
_cell_length_a 11.2718(5)
_cell_length_b 12.0524(3)
_cell_length_c 23.6075(10)
_cell_measurement_reflns_used 20264
_cell_measurement_temperature 100.1
_cell_measurement_theta_max 29.55
_cell_measurement_theta_min 3.36
_cell_volume 2965.0(2)
_computing_cell_refinement 'CrysAlisPro, Version 1.171.35.11 (Agilent Technologies., 2010)'
_computing_data_collection 'CrysAlisPro, Version 1.171.35.11 (Agilent Technologies., 2010)'
_computing_data_reduction 'CrysAlisPro, Version 1.171.35.11 (Agilent Technologies., 2010)'
_computing_molecular_graphics 'SHELXTL (Sheldrick, 2008)'
_computing_publication_material 'ORTEP-3 (Farrugia, 1997), PLATON (Spek, 2009) and publCIF (Westrip, 2010)'
_computing_structure_refinement 'SHELXL-97 (Sheldrick, 2008)'
_computing_structure_solution 'SHELXS-97 (Sheldrick, 2008)'
_diffrn_ambient_temperature 100.1
_diffrn_detector_area_resol_mean 10.2836
_diffrn_measured_fraction_theta_full 0.924
_diffrn_measured_fraction_theta_max 0.924
_diffrn_measurement_details
;
  1 omega  -92.00  -66.00   1.0000   30.0000
omega____ theta____ kappa____ phi______ frames
    -      -14.9183  179.0000  150.0000 26

  2 omega   32.00   58.00   1.0000   30.0000
omega____ theta____ kappa____ phi______ frames
    -       15.2308 -101.0000  -16.0000 26

  3 omega  -49.00   47.00   1.0000   30.0000
omega____ theta____ kappa____ phi______ frames
    -       15.2308  -37.0000  -90.0000 96

  4 omega  -16.00   52.00   1.0000   30.0000
omega____ theta____ kappa____ phi______ frames
    -       15.2308   77.0000 -180.0000 68

  5 omega  -47.00   40.00   1.0000   30.0000
omega____ theta____ kappa____ phi______ frames
    -       15.2308  -77.0000   60.0000 87

  6 omega  -22.00   30.00   1.0000   30.0000
omega____ theta____ kappa____ phi______ frames
    -      -14.9183 -101.0000  -16.0000 52

  7 omega -108.00  -53.00   1.0000   30.0000
omega____ theta____ kappa____ phi______ frames
    -      -14.9183  179.0000 -120.0000 55

  8 omega -108.00  -53.00   1.0000   30.0000
omega____ theta____ kappa____ phi______ frames
    -      -14.9183  179.0000   90.0000 55

  9 omega -108.00  -53.00   1.0000   30.0000
omega____ theta____ kappa____ phi______ frames
    -      -14.9183  179.0000   30.0000 55

 10 omega  -18.00   96.00   1.0000   30.0000
omega____ theta____ kappa____ phi______ frames
    -       15.2308   37.0000  -30.0000 114

 11 omega  -23.00   28.00   1.0000   30.0000
omega____ theta____ kappa____ phi______ frames
    -       15.2308 -101.0000  -87.0000 51

 12 omega  -18.00   96.00   1.0000   30.0000
omega____ theta____ kappa____ phi______ frames
    -       15.2308   37.0000 -180.0000 114

 13 omega  -18.00   96.00   1.0000   30.0000
omega____ theta____ kappa____ phi______ frames
    -       15.2308   37.0000   60.0000 114
;
_diffrn_measurement_device_type 'Xcalibur, Ruby, Gemini'
_diffrn_measurement_method '\w scans'
_diffrn_radiation_monochromator graphite
_diffrn_radiation_source 'Enhance (Mo) x-ray Source'
_diffrn_radiation_type 'Mo K\a'
_diffrn_radiation_wavelength 0.71073
_diffrn_reflns_av_R_equivalents 0.0416
_diffrn_reflns_av_sigmaI/netI 0.0404
_diffrn_reflns_limit_h_max 14
_diffrn_reflns_limit_h_min -15
_diffrn_reflns_limit_k_max 15
_diffrn_reflns_limit_k_min -16
_diffrn_reflns_limit_l_max 31
_diffrn_reflns_limit_l_min -31
_diffrn_reflns_number 67874
_diffrn_reflns_theta_full 29.62
_diffrn_reflns_theta_max 29.62
_diffrn_reflns_theta_min 3.37
_exptl_absorpt_coefficient_mu 0.496
_exptl_absorpt_correction_T_max 0.952
_exptl_absorpt_correction_T_min 0.926
_exptl_absorpt_correction_type multi-scan
_exptl_absorpt_process_details
;
CrysAlisPro, Version 1.171.35.11 (Agilent Technologies., 2010)
empirical absorption correction using spherical harmonics,
implemented in SCALE3 ABSPACK scaling algorithm.
;
_exptl_crystal_colour yellow
_exptl_crystal_density_diffrn 1.383
_exptl_crystal_description 'cut block'
_exptl_crystal_F_000 1278
_exptl_crystal_size_max 0.25
_exptl_crystal_size_mid 0.13
_exptl_crystal_size_min 0.10
_refine_diff_density_max 0.763
_refine_diff_density_min -0.736
_refine_diff_density_rms 0.085
_refine_ls_extinction_method none
_refine_ls_goodness_of_fit_ref 1.043
_refine_ls_hydrogen_treatment mixed
_refine_ls_matrix_type full
_refine_ls_number_parameters 735
_refine_ls_number_reflns 15439
_refine_ls_number_restraints 7
_refine_ls_restrained_S_all 1.043
_refine_ls_R_factor_all 0.0562
_refine_ls_R_factor_gt 0.0383
_refine_ls_shift/su_max 0.003
_refine_ls_shift/su_mean 0.000
_refine_ls_structure_factor_coef Fsqd
_refine_ls_weighting_details 'calc w=1/[\s^2^(Fo^2^)+(0.0250P)^2^+2.7003P] where P=(Fo^2^+2Fc^2^)/3'
_refine_ls_weighting_scheme calc
_refine_ls_wR_factor_gt 0.0763
_refine_ls_wR_factor_ref 0.0849
_reflns_number_gt 12354
_reflns_number_total 15439
_reflns_threshold_expression I>2\s(I)
_cod_data_source_file ic300983x_si_002.cif
_cod_data_source_block 1
_cod_original_cell_volume 2965.04(21)
_cod_original_formula_sum 'C73.50 H61 P3 Ru S3'
_cod_database_code 4329765
_reflns_odcompleteness_completeness 99.80
_reflns_odcompleteness_theta 27.04

loop_
_symmetry_equiv_pos_as_xyz
'x, y, z'
'-x, -y, -z'

loop_
_atom_site_label
_atom_site_type_symbol
_atom_site_fract_x
_atom_site_fract_y
_atom_site_fract_z
_atom_site_U_iso_or_equiv
_atom_site_adp_type
_atom_site_occupancy
_atom_site_symmetry_multiplicity
_atom_site_calc_flag
_atom_site_refinement_flags
Ru1 Ru 0.802295(14) 0.549778(13) 0.750920(7) 0.01082(4) Uani 1 1 d .
S1 S 1.01670(5) 0.65142(4) 0.75320(2) 0.01485(10) Uani 1 1 d .
S2 S 0.82872(5) 0.35520(4) 0.73242(2) 0.01480(10) Uani 1 1 d .
S3 S 0.58558(5) 0.44869(4) 0.74556(2) 0.01412(10) Uani 1 1 d .
P1 P 0.77360(5) 0.52792(4) 0.64851(2) 0.01262(11) Uani 1 1 d .
P2 P 0.85038(5) 0.54106(4) 0.85039(2) 0.01215(10) Uani 1 1 d .
P3 P 0.74719(5) 0.72115(4) 0.76858(2) 0.01253(10) Uani 1 1 d .
C1 C 1.02829(19) 0.64251(17) 0.67919(10) 0.0155(4) Uani 1 1 d .
C2 C 1.1475(2) 0.69271(19) 0.66753(11) 0.0203(5) Uani 1 1 d .
H2 H 1.2164 0.7281 0.6987 0.024 Uiso 1 1 calc R
C3 C 1.1629(2) 0.68982(19) 0.61052(11) 0.0223(5) Uani 1 1 d .
H3 H 1.2418 0.7245 0.6037 0.027 Uiso 1 1 calc R
C4 C 1.0613(2) 0.63537(19) 0.56287(10) 0.0207(5) Uani 1 1 d .
H4 H 1.0723 0.6324 0.5244 0.025 Uiso 1 1 calc R
C5 C 0.9442(2) 0.58599(18) 0.57359(10) 0.0176(4) Uani 1 1 d .
H5 H 0.8765 0.5486 0.5419 0.021 Uiso 1 1 calc R
C6 C 0.92543(19) 0.59120(17) 0.63149(9) 0.0148(4) Uani 1 1 d .
C7 C 0.7274(2) 0.37224(17) 0.60505(9) 0.0155(4) Uani 1 1 d .
C8 C 0.8138(2) 0.32177(18) 0.58216(10) 0.0183(4) Uani 1 1 d .
H8 H 0.8965 0.3683 0.5873 0.022 Uiso 1 1 calc R
C9 C 0.7782(2) 0.20288(19) 0.55181(10) 0.0232(5) Uani 1 1 d .
H9 H 0.8367 0.1708 0.5363 0.028 Uiso 1 1 calc R
C10 C 0.6562(2) 0.1320(2) 0.54459(11) 0.0240(5) Uani 1 1 d .
H10 H 0.6321 0.0526 0.5239 0.029 Uiso 1 1 calc R
C11 C 0.5699(2) 0.18010(19) 0.56845(10) 0.0226(5) Uani 1 1 d .
H11 H 0.4881 0.1323 0.5644 0.027 Uiso 1 1 calc R
C12 C 0.6048(2) 0.29911(18) 0.59833(10) 0.0181(4) Uani 1 1 d .
H12 H 0.5460 0.3306 0.6140 0.022 Uiso 1 1 calc R
C13 C 0.65817(19) 0.58221(17) 0.60786(9) 0.0149(4) Uani 1 1 d .
C14 C 0.6853(2) 0.65000(18) 0.56748(10) 0.0180(4) Uani 1 1 d .
H14 H 0.7669 0.6738 0.5614 0.022 Uiso 1 1 calc R
C15 C 0.5916(2) 0.68253(19) 0.53612(10) 0.0215(5) Uani 1 1 d .
H15 H 0.6109 0.7269 0.5089 0.026 Uiso 1 1 calc R
C16 C 0.4698(2) 0.64942(19) 0.54501(10) 0.0216(5) Uani 1 1 d .
H16 H 0.4071 0.6702 0.5234 0.026 Uiso 1 1 calc R
C17 C 0.4423(2) 0.58522(19) 0.58620(10) 0.0198(5) Uani 1 1 d .
H17 H 0.3611 0.5644 0.5931 0.024 Uiso 1 1 calc R
C18 C 0.5352(2) 0.55157(18) 0.61747(10) 0.0172(4) Uani 1 1 d .
H18 H 0.5156 0.5082 0.6451 0.021 Uiso 1 1 calc R
C19 C 0.81055(19) 0.30410(17) 0.79777(9) 0.0147(4) Uani 1 1 d .
C20 C 0.7939(2) 0.18412(18) 0.79499(10) 0.0193(4) Uani 1 1 d .
H20 H 0.7928 0.1321 0.7598 0.023 Uiso 1 1 calc R
C21 C 0.7791(2) 0.14338(19) 0.84457(11) 0.0223(5) Uani 1 1 d .
H21 H 0.7693 0.0637 0.8431 0.027 Uiso 1 1 calc R
C22 C 0.7788(2) 0.22096(19) 0.89705(11) 0.0217(5) Uani 1 1 d .
H22 H 0.7670 0.1927 0.9303 0.026 Uiso 1 1 calc R
C23 C 0.7960(2) 0.34015(18) 0.89967(10) 0.0177(4) Uani 1 1 d .
H23 H 0.7962 0.3918 0.9348 0.021 Uiso 1 1 calc R
C24 C 0.81307(18) 0.38337(17) 0.84982(9) 0.0142(4) Uani 1 1 d .
C25 C 1.01733(19) 0.59620(18) 0.88687(9) 0.0158(4) Uani 1 1 d .
C26 C 1.0782(2) 0.71734(19) 0.89743(10) 0.0209(5) Uani 1 1 d .
H26 H 1.0341 0.7670 0.8858 0.025 Uiso 1 1 calc R
C27 C 1.2039(2) 0.7645(2) 0.92518(11) 0.0263(5) Uani 1 1 d .
H27 H 1.2431 0.8457 0.9327 0.032 Uiso 1 1 calc R
C28 C 1.2711(2) 0.6911(2) 0.94170(11) 0.0294(6) Uani 1 1 d .
H28 H 1.3557 0.7226 0.9598 0.035 Uiso 1 1 calc R
C29 C 1.2120(2) 0.5714(2) 0.93110(12) 0.0304(6) Uani 1 1 d .
H29 H 1.2569 0.5220 0.9424 0.036 Uiso 1 1 calc R
C30 C 1.0859(2) 0.5235(2) 0.90378(11) 0.0219(5) Uani 1 1 d .
H30 H 1.0471 0.4423 0.8967 0.026 Uiso 1 1 calc R
C31 C 0.7760(2) 0.59209(17) 0.91110(10) 0.0157(4) Uani 1 1 d .
C32 C 0.6444(2) 0.55628(19) 0.90063(10) 0.0190(4) Uani 1 1 d .
H32 H 0.5982 0.5125 0.8632 0.023 Uiso 1 1 calc R
C33 C 0.5828(2) 0.5854(2) 0.94533(11) 0.0260(5) Uani 1 1 d .
H33 H 0.4954 0.5617 0.9378 0.031 Uiso 1 1 calc R
C34 C 0.6505(3) 0.6498(2) 1.00127(12) 0.0301(6) Uani 1 1 d .
H34 H 0.6088 0.6689 1.0314 0.036 Uiso 1 1 calc R
C35 C 0.7801(2) 0.6854(2) 1.01207(11) 0.0274(5) Uani 1 1 d .
H35 H 0.8257 0.7292 1.0496 0.033 Uiso 1 1 calc R
C36 C 0.8432(2) 0.65629(18) 0.96737(10) 0.0200(5) Uani 1 1 d .
H36 H 0.9305 0.6799 0.9752 0.024 Uiso 1 1 calc R
C37 C 0.51766(19) 0.56277(18) 0.76503(9) 0.0159(4) Uani 1 1 d .
C38 C 0.3909(2) 0.5310(2) 0.77020(10) 0.0203(5) Uani 1 1 d .
H38 H 0.3446 0.4512 0.7609 0.024 Uiso 1 1 calc R
C39 C 0.3345(2) 0.6166(2) 0.78882(11) 0.0256(5) Uani 1 1 d .
H39 H 0.2512 0.5941 0.7928 0.031 Uiso 1 1 calc R
C40 C 0.4015(2) 0.7362(2) 0.80165(11) 0.0248(5) Uani 1 1 d .
H40 H 0.3635 0.7939 0.8143 0.030 Uiso 1 1 calc R
C41 C 0.5244(2) 0.7690(2) 0.79551(10) 0.0199(5) Uani 1 1 d .
H41 H 0.5688 0.8492 0.8038 0.024 Uiso 1 1 calc R
C42 C 0.58429(19) 0.68319(18) 0.77685(9) 0.0159(4) Uani 1 1 d .
C43 C 0.7564(2) 0.81307(17) 0.71448(9) 0.0158(4) Uani 1 1 d .
C44 C 0.6564(2) 0.85015(18) 0.69176(10) 0.0195(4) Uani 1 1 d .
H44 H 0.5793 0.8255 0.7025 0.023 Uiso 1 1 calc R
C45 C 0.6713(2) 0.9234(2) 0.65336(10) 0.0250(5) Uani 1 1 d .
H45 H 0.6041 0.9477 0.6385 0.030 Uiso 1 1 calc R
C46 C 0.7851(2) 0.9607(2) 0.63686(11) 0.0279(5) Uani 1 1 d .
H46 H 0.7949 1.0111 0.6117 0.033 Uiso 1 1 calc R
C47 C 0.8845(2) 0.92259(19) 0.65808(11) 0.0247(5) Uani 1 1 d .
H47 H 0.9610 0.9468 0.6468 0.030 Uiso 1 1 calc R
C48 C 0.8701(2) 0.84854(18) 0.69610(10) 0.0187(4) Uani 1 1 d .
H48 H 0.9367 0.8221 0.7096 0.022 Uiso 1 1 calc R
C49 C 0.8324(2) 0.83990(17) 0.83584(9) 0.0164(4) Uani 1 1 d .
C50 C 0.7832(2) 0.85737(18) 0.88650(10) 0.0185(4) Uani 1 1 d .
H50 H 0.7062 0.8065 0.8877 0.022 Uiso 1 1 calc R
C51 C 0.8486(2) 0.95081(19) 0.93555(10) 0.0228(5) Uani 1 1 d .
H51 H 0.8144 0.9625 0.9691 0.027 Uiso 1 1 calc R
C52 C 0.9641(2) 1.02623(19) 0.93472(10) 0.0233(5) Uani 1 1 d .
H52 H 1.0063 1.0895 0.9672 0.028 Uiso 1 1 calc R
C53 C 1.0160(2) 1.00735(19) 0.88571(10) 0.0227(5) Uani 1 1 d .
H53 H 1.0947 1.0566 0.8854 0.027 Uiso 1 1 calc R
C54 C 0.9511(2) 0.91458(18) 0.83649(10) 0.0201(5) Uani 1 1 d .
H54 H 0.9871 0.9021 0.8036 0.024 Uiso 1 1 calc R
C55 C 0.9892(2) 0.3602(2) 0.73477(12) 0.0239(5) Uani 1 1 d .
H55 H 1.056(3) 0.428(3) 0.7683(15) 0.053(9) Uiso 1 1 d .
C56 C 1.0192(3) 0.2824(3) 0.69639(14) 0.0359(6) Uani 1 1 d .
H56A H 0.950(3) 0.214(3) 0.6654(14) 0.043(8) Uiso 1 1 d .
H56B H 1.112(3) 0.283(3) 0.6976(14) 0.054(9) Uiso 1 1 d .
C60 C 0.2301(2) 0.1115(2) 0.58951(12) 0.0315(6) Uani 1 1 d .
C61 C 0.1512(2) 0.1020(2) 0.53695(12) 0.0342(6) Uani 1 1 d .
H61 H 0.1182 0.0287 0.5096 0.041 Uiso 1 1 calc R
C62 C 0.1206(2) 0.1997(2) 0.52446(12) 0.0338(6) Uani 1 1 d .
H62 H 0.0667 0.1916 0.4892 0.041 Uiso 1 1 calc R
C63 C 0.1705(2) 0.3094(2) 0.56465(12) 0.0336(6) Uani 1 1 d .
H63 H 0.1496 0.3753 0.5568 0.040 Uiso 1 1 calc R
C64 C 0.2519(2) 0.3202(2) 0.61652(12) 0.0338(6) Uani 1 1 d .
H64 H 0.2872 0.3942 0.6432 0.041 Uiso 1 1 calc R
C65 C 0.2814(2) 0.2222(2) 0.62927(12) 0.0334(6) Uani 1 1 d .
H65 H 0.3357 0.2306 0.6645 0.040 Uiso 1 1 calc R
C66 C 0.2585(3) 0.0032(3) 0.60370(14) 0.0457(7) Uani 1 1 d .
H66A H 0.1964 -0.0341 0.6234 0.068 Uiso 1 1 calc R
H66B H 0.3401 0.0268 0.6290 0.068 Uiso 1 1 calc R
H66C H 0.2570 -0.0517 0.5677 0.068 Uiso 1 1 calc R
C70 C 0.3620(3) 0.1033(2) 0.77622(13) 0.0373(6) Uani 1 1 d .
C71 C 0.2312(3) 0.0587(2) 0.76204(12) 0.0345(6) Uani 1 1 d .
H71 H 0.1930 -0.0183 0.7388 0.041 Uiso 1 1 calc R
C72 C 0.1576(3) 0.1272(2) 0.78205(12) 0.0344(6) Uani 1 1 d .
H72 H 0.0705 0.0970 0.7713 0.041 Uiso 1 1 calc R
C73 C 0.2133(3) 0.2409(2) 0.81807(12) 0.0378(6) Uani 1 1 d .
H73 H 0.1643 0.2871 0.8321 0.045 Uiso 1 1 calc R
C74 C 0.3434(3) 0.2849(2) 0.83284(13) 0.0421(7) Uani 1 1 d .
H74 H 0.3818 0.3609 0.8572 0.051 Uiso 1 1 calc R
C75 C 0.4161(3) 0.2173(3) 0.81178(14) 0.0409(7) Uani 1 1 d .
H75 H 0.5032 0.2486 0.8216 0.049 Uiso 1 1 calc R
C76 C 0.4427(3) 0.0302(3) 0.75314(18) 0.0616(10) Uani 1 1 d .
H76A H 0.4863 0.0658 0.7261 0.092 Uiso 1 1 calc R
H76B H 0.3907 -0.0488 0.7330 0.092 Uiso 1 1 calc R
H76C H 0.5026 0.0271 0.7856 0.092 Uiso 1 1 calc R
C80 C 0.4833(5) 0.0349(5) -0.0306(3) 0.0385(6) Uani 0.50 1 d PD
C81 C 0.5546(8) -0.0426(6) -0.0387(4) 0.0385(6) Uani 0.50 1 d PD
C82 C 0.5933(5) -0.0916(5) 0.0069(3) 0.0385(6) Uani 0.50 1 d PD
C83 C 0.5626(6) -0.0643(5) 0.0618(3) 0.0385(6) Uani 0.50 1 d PD
C84 C 0.4869(5) 0.0135(5) 0.0700(3) 0.0385(6) Uani 0.50 1 d PD
C85 C 0.4510(8) 0.0631(6) 0.0254(3) 0.0385(6) Uani 0.50 1 d PD
C86 C 0.4435(6) 0.0871(6) -0.0811(3) 0.0385(6) Uani 0.50 1 d PD

loop_
_atom_site_aniso_label
_atom_site_aniso_U_11
_atom_site_aniso_U_22
_atom_site_aniso_U_33
_atom_site_aniso_U_23
_atom_site_aniso_U_13
_atom_site_aniso_U_12
Ru1 0.01132(8) 0.01059(8) 0.01037(8) 0.00226(6) 0.00183(6) 0.00349(6)
S1 0.0122(2) 0.0182(2) 0.0137(3) 0.0045(2) 0.00200(19) 0.00384(19)
S2 0.0193(2) 0.0137(2) 0.0126(3) 0.00296(19) 0.0032(2) 0.00733(19)
S3 0.0126(2) 0.0138(2) 0.0149(3) 0.00359(19) 0.00269(19) 0.00246(18)
P1 0.0131(2) 0.0133(2) 0.0110(3) 0.00235(19) 0.0020(2) 0.00405(19)
P2 0.0132(2) 0.0110(2) 0.0115(3) 0.00251(19) 0.0016(2) 0.00319(19)
P3 0.0139(2) 0.0114(2) 0.0123(3) 0.00220(19) 0.0018(2) 0.00476(19)
C1 0.0172(10) 0.0151(10) 0.0168(11) 0.0053(8) 0.0057(8) 0.0073(8)
C2 0.0152(10) 0.0225(11) 0.0245(13) 0.0085(9) 0.0049(9) 0.0052(9)
C3 0.0194(11) 0.0234(11) 0.0298(13) 0.0116(10) 0.0133(10) 0.0081(9)
C4 0.0285(12) 0.0215(11) 0.0192(12) 0.0093(9) 0.0144(10) 0.0114(9)
C5 0.0228(11) 0.0176(10) 0.0146(11) 0.0040(8) 0.0055(9) 0.0092(9)
C6 0.0158(10) 0.0147(10) 0.0168(11) 0.0052(8) 0.0064(8) 0.0070(8)
C7 0.0195(10) 0.0148(10) 0.0113(10) 0.0029(8) 0.0009(8) 0.0054(8)
C8 0.0215(11) 0.0174(10) 0.0171(11) 0.0046(8) 0.0062(9) 0.0065(8)
C9 0.0297(12) 0.0199(11) 0.0222(12) 0.0021(9) 0.0078(10) 0.0122(9)
C10 0.0320(13) 0.0162(10) 0.0214(12) 0.0013(9) 0.0030(10) 0.0070(9)
C11 0.0223(11) 0.0198(11) 0.0213(12) 0.0038(9) 0.0000(9) 0.0024(9)
C12 0.0187(10) 0.0182(10) 0.0176(11) 0.0038(8) 0.0031(9) 0.0069(8)
C13 0.0185(10) 0.0138(9) 0.0104(10) -0.0002(8) -0.0005(8) 0.0055(8)
C14 0.0205(11) 0.0179(10) 0.0161(11) 0.0044(8) 0.0032(9) 0.0067(8)
C15 0.0291(12) 0.0222(11) 0.0160(11) 0.0082(9) 0.0031(9) 0.0105(9)
C16 0.0217(11) 0.0226(11) 0.0201(12) 0.0048(9) -0.0018(9) 0.0097(9)
C17 0.0157(10) 0.0208(11) 0.0223(12) 0.0039(9) 0.0024(9) 0.0066(8)
C18 0.0198(10) 0.0173(10) 0.0147(11) 0.0035(8) 0.0032(9) 0.0066(8)
C19 0.0146(10) 0.0138(9) 0.0161(11) 0.0049(8) 0.0015(8) 0.0048(8)
C20 0.0249(11) 0.0134(10) 0.0192(12) 0.0023(8) 0.0045(9) 0.0064(9)
C21 0.0292(12) 0.0122(10) 0.0262(13) 0.0067(9) 0.0055(10) 0.0058(9)
C22 0.0283(12) 0.0214(11) 0.0207(12) 0.0130(9) 0.0082(10) 0.0088(9)
C23 0.0209(11) 0.0169(10) 0.0158(11) 0.0044(8) 0.0050(9) 0.0056(8)
C24 0.0137(9) 0.0133(9) 0.0152(11) 0.0032(8) 0.0017(8) 0.0042(8)
C25 0.0161(10) 0.0192(10) 0.0109(10) 0.0031(8) 0.0023(8) 0.0043(8)
C26 0.0208(11) 0.0199(11) 0.0194(12) 0.0049(9) -0.0001(9) 0.0040(9)
C27 0.0206(11) 0.0261(12) 0.0242(13) 0.0041(10) 0.0013(10) -0.0029(9)
C28 0.0137(11) 0.0432(15) 0.0277(14) 0.0104(11) 0.0004(10) 0.0031(10)
C29 0.0194(12) 0.0393(14) 0.0362(15) 0.0148(12) 0.0025(11) 0.0128(11)
C30 0.0192(11) 0.0217(11) 0.0259(13) 0.0087(9) 0.0037(9) 0.0065(9)
C31 0.0211(10) 0.0130(9) 0.0160(11) 0.0060(8) 0.0064(9) 0.0069(8)
C32 0.0216(11) 0.0210(11) 0.0156(11) 0.0064(9) 0.0046(9) 0.0065(9)
C33 0.0238(12) 0.0296(13) 0.0290(14) 0.0081(10) 0.0133(10) 0.0107(10)
C34 0.0406(15) 0.0253(12) 0.0268(14) 0.0027(10) 0.0210(12) 0.0094(11)
C35 0.0385(14) 0.0201(11) 0.0183(12) -0.0015(9) 0.0108(11) 0.0022(10)
C36 0.0240(11) 0.0157(10) 0.0179(12) 0.0027(8) 0.0052(9) 0.0026(9)
C37 0.0170(10) 0.0229(11) 0.0090(10) 0.0052(8) 0.0019(8) 0.0073(8)
C38 0.0160(10) 0.0262(11) 0.0195(12) 0.0093(9) 0.0029(9) 0.0055(9)
C39 0.0165(11) 0.0415(14) 0.0224(13) 0.0109(11) 0.0065(9) 0.0114(10)
C40 0.0239(12) 0.0372(13) 0.0205(12) 0.0072(10) 0.0068(10) 0.0201(10)
C41 0.0216(11) 0.0235(11) 0.0177(11) 0.0053(9) 0.0037(9) 0.0123(9)
C42 0.0153(10) 0.0216(10) 0.0133(10) 0.0063(8) 0.0034(8) 0.0082(8)
C43 0.0233(11) 0.0103(9) 0.0125(10) 0.0017(8) 0.0010(8) 0.0053(8)
C44 0.0232(11) 0.0174(10) 0.0177(11) 0.0021(8) 0.0024(9) 0.0082(9)
C45 0.0345(13) 0.0230(11) 0.0198(12) 0.0066(9) 0.0002(10) 0.0143(10)
C46 0.0423(15) 0.0199(11) 0.0220(13) 0.0103(10) 0.0041(11) 0.0077(10)
C47 0.0282(12) 0.0202(11) 0.0234(13) 0.0070(9) 0.0060(10) 0.0018(9)
C48 0.0207(11) 0.0160(10) 0.0184(12) 0.0039(8) 0.0030(9) 0.0048(8)
C49 0.0208(10) 0.0137(10) 0.0157(11) 0.0033(8) 0.0003(9) 0.0089(8)
C50 0.0227(11) 0.0140(10) 0.0184(11) 0.0047(8) 0.0009(9) 0.0060(8)
C51 0.0333(13) 0.0201(11) 0.0157(12) 0.0032(9) 0.0037(10) 0.0108(10)
C52 0.0331(13) 0.0142(10) 0.0169(12) 0.0010(8) -0.0056(10) 0.0052(9)
C53 0.0242(11) 0.0166(10) 0.0218(12) 0.0034(9) -0.0033(9) 0.0023(9)
C54 0.0224(11) 0.0169(10) 0.0197(12) 0.0024(9) 0.0020(9) 0.0064(9)
C55 0.0231(12) 0.0246(12) 0.0314(14) 0.0141(10) 0.0106(10) 0.0117(10)
C56 0.0420(16) 0.0421(16) 0.0391(17) 0.0173(13) 0.0200(14) 0.0269(14)
C60 0.0298(13) 0.0371(14) 0.0315(15) 0.0115(12) 0.0144(11) 0.0104(11)
C61 0.0329(14) 0.0318(14) 0.0316(15) 0.0025(11) 0.0069(12) 0.0032(11)
C62 0.0280(13) 0.0396(15) 0.0292(15) 0.0100(12) 0.0030(11) 0.0030(11)
C63 0.0323(14) 0.0337(14) 0.0342(16) 0.0133(12) 0.0096(12) 0.0039(11)
C64 0.0334(14) 0.0324(14) 0.0295(15) 0.0058(11) 0.0101(12) -0.0006(11)
C65 0.0281(13) 0.0456(16) 0.0244(14) 0.0090(12) 0.0078(11) 0.0058(12)
C66 0.057(2) 0.0499(18) 0.0413(18) 0.0163(14) 0.0192(15) 0.0257(16)
C70 0.0340(15) 0.0406(16) 0.0392(17) 0.0188(13) 0.0043(13) 0.0096(12)
C71 0.0342(14) 0.0301(14) 0.0333(16) 0.0078(11) 0.0011(12) 0.0030(11)
C72 0.0318(14) 0.0369(15) 0.0327(15) 0.0131(12) 0.0050(12) 0.0048(11)
C73 0.0504(17) 0.0364(15) 0.0282(15) 0.0125(12) 0.0079(13) 0.0125(13)
C74 0.0538(18) 0.0285(14) 0.0326(16) 0.0126(12) -0.0061(14) -0.0025(13)
C75 0.0312(14) 0.0412(16) 0.0438(18) 0.0235(14) -0.0033(13) -0.0040(12)
C76 0.046(2) 0.072(2) 0.073(3) 0.021(2) 0.0074(18) 0.0287(18)
C80 0.0374(11) 0.0288(13) 0.043(2) 0.0050(10) 0.0115(12) 0.0005(9)
C81 0.0374(11) 0.0288(13) 0.043(2) 0.0050(10) 0.0115(12) 0.0005(9)
C82 0.0374(11) 0.0288(13) 0.043(2) 0.0050(10) 0.0115(12) 0.0005(9)
C83 0.0374(11) 0.0288(13) 0.043(2) 0.0050(10) 0.0115(12) 0.0005(9)
C84 0.0374(11) 0.0288(13) 0.043(2) 0.0050(10) 0.0115(12) 0.0005(9)
C85 0.0374(11) 0.0288(13) 0.043(2) 0.0050(10) 0.0115(12) 0.0005(9)
C86 0.0374(11) 0.0288(13) 0.043(2) 0.0050(10) 0.0115(12) 0.0005(9)

loop_
_atom_type_symbol
_atom_type_description
_atom_type_scat_dispersion_real
_atom_type_scat_dispersion_imag
_atom_type_scat_source
C C 0.0033 0.0016 'International Tables Vol C Tables 4.2.6.8 and 6.1.1.4'
H H 0.0000 0.0000 'International Tables Vol C Tables 4.2.6.8 and 6.1.1.4'
P P 0.1023 0.0942 'International Tables Vol C Tables 4.2.6.8 and 6.1.1.4'
S S 0.1246 0.1234 'International Tables Vol C Tables 4.2.6.8 and 6.1.1.4'
Ru Ru -1.2594 0.8363 'International Tables Vol C Tables 4.2.6.8 and 6.1.1.4'

loop_
_geom_angle_atom_site_label_1
_geom_angle_atom_site_label_2
_geom_angle_atom_site_label_3
_geom_angle
_geom_angle_site_symmetry_1
_geom_angle_site_symmetry_3
P3 Ru1 P1 94.030(19) . .
P3 Ru1 P2 97.303(19) . .
P1 Ru1 P2 168.455(18) . .
P3 Ru1 S1 93.382(19) . .
P1 Ru1 S1 85.172(19) . .
P2 Ru1 S1 91.948(19) . .
P3 Ru1 S3 86.207(19) . .
P1 Ru1 S3 93.10(2) . .
P2 Ru1 S3 89.852(19) . .
S1 Ru1 S3 178.19(2) . .
P3 Ru1 S2 171.59(2) . .
P1 Ru1 S2 86.877(18) . .
P2 Ru1 S2 82.234(18) . .
S1 Ru1 S2 95.030(18) . .
S3 Ru1 S2 85.391(18) . .
C1 S1 Ru1 105.90(7) . .
C55 S2 C19 97.76(10) . .
C55 S2 Ru1 112.23(8) . .
C19 S2 Ru1 106.66(7) . .
C37 S3 Ru1 104.68(7) . .
C6 P1 C13 107.65(10) . .
C6 P1 C7 102.74(9) . .
C13 P1 C7 100.29(9) . .
C6 P1 Ru1 108.06(7) . .
C13 P1 Ru1 122.42(7) . .
C7 P1 Ru1 113.84(7) . .
C24 P2 C25 101.40(9) . .
C24 P2 C31 99.34(9) . .
C25 P2 C31 101.47(10) . .
C24 P2 Ru1 106.72(7) . .
C25 P2 Ru1 116.50(7) . .
C31 P2 Ru1 127.39(7) . .
C42 P3 C49 104.20(10) . .
C42 P3 C43 105.48(10) . .
C49 P3 C43 98.35(9) . .
C42 P3 Ru1 107.91(7) . .
C49 P3 Ru1 118.73(7) . .
C43 P3 Ru1 120.40(7) . .
C6 C1 C2 118.6(2) . .
C6 C1 S1 123.59(16) . .
C2 C1 S1 117.81(17) . .
C3 C2 C1 120.8(2) . .
C3 C2 H2 119.6 . .
C1 C2 H2 119.6 . .
C2 C3 C4 120.7(2) . .
C2 C3 H3 119.7 . .
C4 C3 H3 119.7 . .
C5 C4 C3 119.2(2) . .
C5 C4 H4 120.4 . .
C3 C4 H4 120.4 . .
C4 C5 C6 121.1(2) . .
C4 C5 H5 119.4 . .
C6 C5 H5 119.4 . .
C1 C6 C5 119.57(19) . .
C1 C6 P1 117.14(16) . .
C5 C6 P1 123.22(17) . .
C8 C7 C12 118.23(19) . .
C8 C7 P1 121.84(16) . .
C12 C7 P1 119.75(16) . .
C9 C8 C7 120.9(2) . .
C9 C8 H8 119.6 . .
C7 C8 H8 119.6 . .
C10 C9 C8 120.3(2) . .
C10 C9 H9 119.8 . .
C8 C9 H9 119.8 . .
C9 C10 C11 119.4(2) . .
C9 C10 H10 120.3 . .
C11 C10 H10 120.3 . .
C10 C11 C12 120.4(2) . .
C10 C11 H11 119.8 . .
C12 C11 H11 119.8 . .
C11 C12 C7 120.6(2) . .
C11 C12 H12 119.7 . .
C7 C12 H12 119.7 . .
C14 C13 C18 118.18(19) . .
C14 C13 P1 123.91(16) . .
C18 C13 P1 117.90(16) . .
C15 C14 C13 120.7(2) . .
C15 C14 H14 119.7 . .
C13 C14 H14 119.7 . .
C16 C15 C14 120.6(2) . .
C16 C15 H15 119.7 . .
C14 C15 H15 119.7 . .
C17 C16 C15 119.4(2) . .
C17 C16 H16 120.3 . .
C15 C16 H16 120.3 . .
C16 C17 C18 120.4(2) . .
C16 C17 H17 119.8 . .
C18 C17 H17 119.8 . .
C17 C18 C13 120.7(2) . .
C17 C18 H18 119.6 . .
C13 C18 H18 119.6 . .
C24 C19 C20 121.2(2) . .
C24 C19 S2 119.97(15) . .
C20 C19 S2 118.79(16) . .
C21 C20 C19 119.5(2) . .
C21 C20 H20 120.2 . .
C19 C20 H20 120.2 . .
C20 C21 C22 120.2(2) . .
C20 C21 H21 119.9 . .
C22 C21 H21 119.9 . .
C23 C22 C21 120.0(2) . .
C23 C22 H22 120.0 . .
C21 C22 H22 120.0 . .
C22 C23 C24 120.5(2) . .
C22 C23 H23 119.8 . .
C24 C23 H23 119.8 . .
C19 C24 C23 118.52(18) . .
C19 C24 P2 117.53(16) . .
C23 C24 P2 123.79(16) . .
C30 C25 C26 118.6(2) . .
C30 C25 P2 123.53(16) . .
C26 C25 P2 117.84(16) . .
C27 C26 C25 120.6(2) . .
C27 C26 H26 119.7 . .
C25 C26 H26 119.7 . .
C28 C27 C26 120.3(2) . .
C28 C27 H27 119.9 . .
C26 C27 H27 119.9 . .
C29 C28 C27 119.5(2) . .
C29 C28 H28 120.2 . .
C27 C28 H28 120.2 . .
C28 C29 C30 120.7(2) . .
C28 C29 H29 119.7 . .
C30 C29 H29 119.7 . .
C29 C30 C25 120.4(2) . .
C29 C30 H30 119.8 . .
C25 C30 H30 119.8 . .
C36 C31 C32 118.8(2) . .
C36 C31 P2 123.41(16) . .
C32 C31 P2 117.64(16) . .
C33 C32 C31 120.6(2) . .
C33 C32 H32 119.7 . .
C31 C32 H32 119.7 . .
C32 C33 C34 120.2(2) . .
C32 C33 H33 119.9 . .
C34 C33 H33 119.9 . .
C35 C34 C33 119.7(2) . .
C35 C34 H34 120.2 . .
C33 C34 H34 120.2 . .
C34 C35 C36 120.6(2) . .
C34 C35 H35 119.7 . .
C36 C35 H35 119.7 . .
C31 C36 C35 120.2(2) . .
C31 C36 H36 119.9 . .
C35 C36 H36 119.9 . .
C42 C37 C38 118.71(19) . .
C42 C37 S3 123.03(16) . .
C38 C37 S3 118.25(16) . .
C39 C38 C37 121.0(2) . .
C39 C38 H38 119.5 . .
C37 C38 H38 119.5 . .
C38 C39 C40 120.3(2) . .
C38 C39 H39 119.9 . .
C40 C39 H39 119.9 . .
C41 C40 C39 119.6(2) . .
C41 C40 H40 120.2 . .
C39 C40 H40 120.2 . .
C40 C41 C42 121.2(2) . .
C40 C41 H41 119.4 . .
C42 C41 H41 119.4 . .
C37 C42 C41 119.24(19) . .
C37 C42 P3 117.60(15) . .
C41 C42 P3 123.15(17) . .
C44 C43 C48 118.4(2) . .
C44 C43 P3 123.34(17) . .
C48 C43 P3 118.21(16) . .
C45 C44 C43 120.4(2) . .
C45 C44 H44 119.8 . .
C43 C44 H44 119.8 . .
C46 C45 C44 120.6(2) . .
C46 C45 H45 119.7 . .
C44 C45 H45 119.7 . .
C45 C46 C47 119.6(2) . .
C45 C46 H46 120.2 . .
C47 C46 H46 120.2 . .
C48 C47 C46 120.1(2) . .
C48 C47 H47 120.0 . .
C46 C47 H47 120.0 . .
C47 C48 C43 120.7(2) . .
C47 C48 H48 119.6 . .
C43 C48 H48 119.6 . .
C50 C49 C54 118.3(2) . .
C50 C49 P3 122.25(17) . .
C54 C49 P3 119.44(17) . .
C49 C50 C51 120.4(2) . .
C49 C50 H50 119.8 . .
C51 C50 H50 119.8 . .
C52 C51 C50 120.5(2) . .
C52 C51 H51 119.7 . .
C50 C51 H51 119.7 . .
C53 C52 C51 119.8(2) . .
C53 C52 H52 120.1 . .
C51 C52 H52 120.1 . .
C52 C53 C54 120.0(2) . .
C52 C53 H53 120.0 . .
C54 C53 H53 120.0 . .
C53 C54 C49 120.9(2) . .
C53 C54 H54 119.5 . .
C49 C54 H54 119.5 . .
C56 C55 S2 120.7(2) . .
C56 C55 H55 123.1(17) . .
S2 C55 H55 116.2(17) . .
C55 C56 H56A 120.5(16) . .
C55 C56 H56B 121.6(18) . .
H56A C56 H56B 118(2) . .
C61 C60 C65 118.7(2) . .
C61 C60 C66 120.7(3) . .
C65 C60 C66 120.6(3) . .
C62 C61 C60 121.2(3) . .
C62 C61 H61 119.4 . .
C60 C61 H61 119.4 . .
C63 C62 C61 119.8(3) . .
C63 C62 H62 120.1 . .
C61 C62 H62 120.1 . .
C64 C63 C62 119.3(3) . .
C64 C63 H63 120.3 . .
C62 C63 H63 120.3 . .
C63 C64 C65 120.9(3) . .
C63 C64 H64 119.6 . .
C65 C64 H64 119.6 . .
C64 C65 C60 120.1(3) . .
C64 C65 H65 120.0 . .
C60 C65 H65 120.0 . .
C60 C66 H66A 109.5 . .
C60 C66 H66B 109.5 . .
H66A C66 H66B 109.5 . .
C60 C66 H66C 109.5 . .
H66A C66 H66C 109.5 . .
H66B C66 H66C 109.5 . .
C75 C70 C71 118.2(3) . .
C75 C70 C76 120.5(3) . .
C71 C70 C76 121.2(3) . .
C72 C71 C70 121.0(3) . .
C72 C71 H71 119.5 . .
C70 C71 H71 119.5 . .
C71 C72 C73 120.1(3) . .
C71 C72 H72 120.0 . .
C73 C72 H72 120.0 . .
C72 C73 C74 119.0(3) . .
C72 C73 H73 120.5 . .
C74 C73 H73 120.5 . .
C75 C74 C73 120.6(3) . .
C75 C74 H74 119.7 . .
C73 C74 H74 119.7 . .
C74 C75 C70 121.0(3) . .
C74 C75 H75 119.5 . .
C70 C75 H75 119.5 . .
C70 C76 H76A 109.5 . .
C70 C76 H76B 109.5 . .
H76A C76 H76B 109.5 . .
C70 C76 H76C 109.5 . .
H76A C76 H76C 109.5 . .
H76B C76 H76C 109.5 . .
C83 C80 C81 127.9(7) 2_655 .
C83 C80 C85 113.4(7) 2_655 .
C81 C80 C85 117.8(6) . .
C81 C80 C86 119.6(6) . .
C85 C80 C86 122.6(6) . .
C86 C80 C85 133.8(5) . 2_655
C83 C80 C81 121.7(7) 2_655 2_655
C86 C80 C81 132.1(5) . 2_655
C80 C81 C82 121.1(6) . .
C84 C81 C80 124.0(8) 2_655 2_655
C85 C82 C83 115.7(7) 2_655 .
C83 C82 C81 121.5(6) . .
C85 C82 C86 125.7(7) 2_655 2_655
C81 C82 C86 132.6(5) . 2_655
C86 C83 C84 102.1(12) 2_655 .
C82 C83 C84 117.7(6) . .
C81 C84 C83 125.9(8) 2_655 .
C85 C84 C83 120.5(6) . .
C81 C85 C80 131(2) 2_655 .
C84 C85 C80 121.3(7) . .

loop_
_geom_bond_atom_site_label_1
_geom_bond_atom_site_label_2
_geom_bond_distance
_geom_bond_site_symmetry_2
Ru1 P3 2.2853(5) .
Ru1 P1 2.3440(6) .
Ru1 P2 2.3640(6) .
Ru1 S1 2.3932(5) .
Ru1 S3 2.3992(5) .
Ru1 S2 2.4014(5) .
S1 C1 1.754(2) .
S2 C55 1.787(2) .
S2 C19 1.792(2) .
S3 C37 1.756(2) .
P1 C6 1.818(2) .
P1 C13 1.841(2) .
P1 C7 1.843(2) .
P2 C24 1.832(2) .
P2 C25 1.837(2) .
P2 C31 1.841(2) .
P3 C42 1.821(2) .
P3 C49 1.848(2) .
P3 C43 1.850(2) .
C1 C6 1.402(3) .
C1 C2 1.412(3) .
C2 C3 1.376(3) .
C2 H2 0.9300 .
C3 C4 1.396(3) .
C3 H3 0.9300 .
C4 C5 1.380(3) .
C4 H4 0.9300 .
C5 C6 1.404(3) .
C5 H5 0.9300 .
C7 C8 1.392(3) .
C7 C12 1.398(3) .
C8 C9 1.388(3) .
C8 H8 0.9300 .
C9 C10 1.381(3) .
C9 H9 0.9300 .
C10 C11 1.385(3) .
C10 H10 0.9300 .
C11 C12 1.387(3) .
C11 H11 0.9300 .
C12 H12 0.9300 .
C13 C14 1.392(3) .
C13 C18 1.401(3) .
C14 C15 1.389(3) .
C14 H14 0.9300 .
C15 C16 1.384(3) .
C15 H15 0.9300 .
C16 C17 1.380(3) .
C16 H16 0.9300 .
C17 C18 1.390(3) .
C17 H17 0.9300 .
C18 H18 0.9300 .
C19 C24 1.387(3) .
C19 C20 1.395(3) .
C20 C21 1.373(3) .
C20 H20 0.9300 .
C21 C22 1.394(3) .
C21 H21 0.9300 .
C22 C23 1.385(3) .
C22 H22 0.9300 .
C23 C24 1.398(3) .
C23 H23 0.9300 .
C25 C30 1.391(3) .
C25 C26 1.394(3) .
C26 C27 1.386(3) .
C26 H26 0.9300 .
C27 C28 1.384(3) .
C27 H27 0.9300 .
C28 C29 1.375(4) .
C28 H28 0.9300 .
C29 C30 1.388(3) .
C29 H29 0.9300 .
C30 H30 0.9300 .
C31 C36 1.388(3) .
C31 C32 1.402(3) .
C32 C33 1.380(3) .
C32 H32 0.9300 .
C33 C34 1.384(4) .
C33 H33 0.9300 .
C34 C35 1.380(4) .
C34 H34 0.9300 .
C35 C36 1.391(3) .
C35 H35 0.9300 .
C36 H36 0.9300 .
C37 C42 1.397(3) .
C37 C38 1.409(3) .
C38 C39 1.378(3) .
C38 H38 0.9300 .
C39 C40 1.388(3) .
C39 H39 0.9300 .
C40 C41 1.374(3) .
C40 H40 0.9300 .
C41 C42 1.409(3) .
C41 H41 0.9300 .
C43 C44 1.396(3) .
C43 C48 1.399(3) .
C44 C45 1.385(3) .
C44 H44 0.9300 .
C45 C46 1.382(4) .
C45 H45 0.9300 .
C46 C47 1.387(3) .
C46 H46 0.9300 .
C47 C48 1.385(3) .
C47 H47 0.9300 .
C48 H48 0.9300 .
C49 C50 1.389(3) .
C49 C54 1.399(3) .
C50 C51 1.395(3) .
C50 H50 0.9300 .
C51 C52 1.383(3) .
C51 H51 0.9300 .
C52 C53 1.375(3) .
C52 H52 0.9300 .
C53 C54 1.392(3) .
C53 H53 0.9300 .
C54 H54 0.9300 .
C55 C56 1.313(4) .
C55 H55 1.05(3) .
C56 H56A 1.04(3) .
C56 H56B 1.04(3) .
C60 C61 1.385(4) .
C60 C65 1.389(4) .
C60 C66 1.511(4) .
C61 C62 1.385(4) .
C61 H61 0.9300 .
C62 C63 1.383(4) .
C62 H62 0.9300 .
C63 C64 1.383(4) .
C63 H63 0.9300 .
C64 C65 1.385(4) .
C64 H64 0.9300 .
C65 H65 0.9300 .
C66 H66A 0.9600 .
C66 H66B 0.9600 .
C66 H66C 0.9600 .
C70 C75 1.382(4) .
C70 C71 1.395(4) .
C70 C76 1.506(4) .
C71 C72 1.380(4) .
C71 H71 0.9300 .
C72 C73 1.385(4) .
C72 H72 0.9300 .
C73 C74 1.388(4) .
C73 H73 0.9300 .
C74 C75 1.373(4) .
C74 H74 0.9300 .
C75 H75 0.9300 .
C76 H76A 0.9600 .
C76 H76B 0.9600 .
C76 H76C 0.9600 .
C80 C82 1.349(8) 2_655
C80 C81 1.386(9) .
C80 C85 1.421(9) .
C80 C86 1.523(8) .
C81 C82 1.399(9) .
C82 C80 1.349(8) 2_655
C82 C83 1.387(8) .
C83 C84 1.427(8) .
C84 C85 1.374(9) .
C85 C80 1.566(10) 2_655

loop_
_geom_torsion_atom_site_label_1
_geom_torsion_atom_site_label_2
_geom_torsion_atom_site_label_3
_geom_torsion_atom_site_label_4
_geom_torsion
_geom_torsion_site_symmetry_1
_geom_torsion_site_symmetry_4
P3 Ru1 S1 C1 -97.08(7) . .
P1 Ru1 S1 C1 -3.32(7) . .
P2 Ru1 S1 C1 165.48(7) . .
S2 Ru1 S1 C1 83.11(7) . .
P1 Ru1 S2 C55 90.54(9) . .
P2 Ru1 S2 C55 -85.62(9) . .
S1 Ru1 S2 C55 5.67(9) . .
S3 Ru1 S2 C55 -176.10(9) . .
P1 Ru1 S2 C19 -163.53(7) . .
P2 Ru1 S2 C19 20.32(7) . .
S1 Ru1 S2 C19 111.60(7) . .
S3 Ru1 S2 C19 -70.16(7) . .
P3 Ru1 S3 C37 -5.54(7) . .
P1 Ru1 S3 C37 -99.37(7) . .
P2 Ru1 S3 C37 91.79(7) . .
S2 Ru1 S3 C37 174.01(7) . .
P3 Ru1 P1 C6 95.83(7) . .
P2 Ru1 P1 C6 -73.17(12) . .
S1 Ru1 P1 C6 2.77(7) . .
S3 Ru1 P1 C6 -177.76(7) . .
S2 Ru1 P1 C6 -92.55(7) . .
P3 Ru1 P1 C13 -29.96(8) . .
P2 Ru1 P1 C13 161.04(11) . .
S1 Ru1 P1 C13 -123.02(8) . .
S3 Ru1 P1 C13 56.45(8) . .
S2 Ru1 P1 C13 141.65(8) . .
P3 Ru1 P1 C7 -150.75(8) . .
P2 Ru1 P1 C7 40.26(13) . .
S1 Ru1 P1 C7 116.19(8) . .
S3 Ru1 P1 C7 -64.34(8) . .
S2 Ru1 P1 C7 20.87(8) . .
P3 Ru1 P2 C24 148.96(7) . .
P1 Ru1 P2 C24 -42.11(12) . .
S1 Ru1 P2 C24 -117.38(7) . .
S3 Ru1 P2 C24 62.80(7) . .
S2 Ru1 P2 C24 -22.57(7) . .
P3 Ru1 P2 C25 -98.69(8) . .
P1 Ru1 P2 C25 70.24(12) . .
S1 Ru1 P2 C25 -5.03(8) . .
S3 Ru1 P2 C25 175.15(8) . .
S2 Ru1 P2 C25 89.78(8) . .
P3 Ru1 P2 C31 32.68(9) . .
P1 Ru1 P2 C31 -158.39(11) . .
S1 Ru1 P2 C31 126.34(9) . .
S3 Ru1 P2 C31 -53.48(9) . .
S2 Ru1 P2 C31 -138.85(9) . .
P1 Ru1 P3 C42 99.47(7) . .
P2 Ru1 P3 C42 -82.74(7) . .
S1 Ru1 P3 C42 -175.14(7) . .
S3 Ru1 P3 C42 6.62(7) . .
P1 Ru1 P3 C49 -142.42(8) . .
P2 Ru1 P3 C49 35.37(8) . .
S1 Ru1 P3 C49 -57.03(8) . .
S3 Ru1 P3 C49 124.74(8) . .
P1 Ru1 P3 C43 -21.52(8) . .
P2 Ru1 P3 C43 156.27(8) . .
S1 Ru1 P3 C43 63.87(8) . .
S3 Ru1 P3 C43 -114.36(8) . .
Ru1 S1 C1 C6 3.74(18) . .
Ru1 S1 C1 C2 -177.96(14) . .
C6 C1 C2 C3 -1.0(3) . .
S1 C1 C2 C3 -179.35(16) . .
C1 C2 C3 C4 -1.1(3) . .
C2 C3 C4 C5 1.1(3) . .
C3 C4 C5 C6 0.9(3) . .
C2 C1 C6 C5 2.9(3) . .
S1 C1 C6 C5 -178.76(15) . .
C2 C1 C6 P1 -179.86(15) . .
S1 C1 C6 P1 -1.6(2) . .
C4 C5 C6 C1 -3.0(3) . .
C4 C5 C6 P1 179.99(15) . .
C13 P1 C6 C1 132.51(15) . .
C7 P1 C6 C1 -122.18(16) . .
Ru1 P1 C6 C1 -1.55(17) . .
C13 P1 C6 C5 -50.40(19) . .
C7 P1 C6 C5 54.91(19) . .
Ru1 P1 C6 C5 175.53(15) . .
C6 P1 C7 C8 16.3(2) . .
C13 P1 C7 C8 127.17(18) . .
Ru1 P1 C7 C8 -100.31(18) . .
C6 P1 C7 C12 -168.75(17) . .
C13 P1 C7 C12 -57.83(19) . .
Ru1 P1 C7 C12 74.69(18) . .
C12 C7 C8 C9 2.0(3) . .
P1 C7 C8 C9 177.09(17) . .
C7 C8 C9 C10 -1.0(4) . .
C8 C9 C10 C11 -0.7(4) . .
C9 C10 C11 C12 1.3(4) . .
C10 C11 C12 C7 -0.2(3) . .
C8 C7 C12 C11 -1.4(3) . .
P1 C7 C12 C11 -176.59(17) . .
C6 P1 C13 C14 5.6(2) . .
C7 P1 C13 C14 -101.44(18) . .
Ru1 P1 C13 C14 131.56(16) . .
C6 P1 C13 C18 -175.57(16) . .
C7 P1 C13 C18 77.40(17) . .
Ru1 P1 C13 C18 -49.60(18) . .
C18 C13 C14 C15 -2.3(3) . .
P1 C13 C14 C15 176.56(16) . .
C13 C14 C15 C16 0.9(3) . .
C14 C15 C16 C17 1.1(3) . .
C15 C16 C17 C18 -1.5(3) . .
C16 C17 C18 C13 0.1(3) . .
C14 C13 C18 C17 1.8(3) . .
P1 C13 C18 C17 -177.09(16) . .
C55 S2 C19 C24 102.24(18) . .
Ru1 S2 C19 C24 -13.81(18) . .
C55 S2 C19 C20 -77.84(19) . .
Ru1 S2 C19 C20 166.10(15) . .
C24 C19 C20 C21 0.3(3) . .
S2 C19 C20 C21 -179.63(17) . .
C19 C20 C21 C22 1.0(3) . .
C20 C21 C22 C23 -1.3(4) . .
C21 C22 C23 C24 0.4(3) . .
C20 C19 C24 C23 -1.2(3) . .
S2 C19 C24 C23 178.68(15) . .
C20 C19 C24 P2 174.33(16) . .
S2 C19 C24 P2 -5.8(2) . .
C22 C23 C24 C19 0.9(3) . .
C22 C23 C24 P2 -174.37(17) . .
C25 P2 C24 C19 -99.69(17) . .
C31 P2 C24 C19 156.50(16) . .
Ru1 P2 C24 C19 22.71(17) . .
C25 P2 C24 C23 75.62(19) . .
C31 P2 C24 C23 -28.2(2) . .
Ru1 P2 C24 C23 -161.98(16) . .
C24 P2 C25 C30 3.3(2) . .
C31 P2 C25 C30 105.4(2) . .
Ru1 P2 C25 C30 -112.08(18) . .
C24 P2 C25 C26 -177.42(17) . .
C31 P2 C25 C26 -75.31(19) . .
Ru1 P2 C25 C26 67.21(18) . .
C30 C25 C26 C27 -1.1(3) . .
P2 C25 C26 C27 179.53(18) . .
C25 C26 C27 C28 1.3(4) . .
C26 C27 C28 C29 -0.9(4) . .
C27 C28 C29 C30 0.3(4) . .
C28 C29 C30 C25 -0.2(4) . .
C26 C25 C30 C29 0.6(3) . .
P2 C25 C30 C29 179.90(19) . .
C24 P2 C31 C36 104.42(18) . .
C25 P2 C31 C36 0.7(2) . .
Ru1 P2 C31 C36 -136.08(16) . .
C24 P2 C31 C32 -70.77(17) . .
C25 P2 C31 C32 -174.52(16) . .
Ru1 P2 C31 C32 48.74(19) . .
C36 C31 C32 C33 0.7(3) . .
P2 C31 C32 C33 176.08(17) . .
C31 C32 C33 C34 -0.5(3) . .
C32 C33 C34 C35 0.4(4) . .
C33 C34 C35 C36 -0.6(4) . .
C32 C31 C36 C35 -0.8(3) . .
P2 C31 C36 C35 -175.92(17) . .
C34 C35 C36 C31 0.7(3) . .
Ru1 S3 C37 C42 3.13(19) . .
Ru1 S3 C37 C38 -175.40(15) . .
C42 C37 C38 C39 -2.6(3) . .
S3 C37 C38 C39 176.04(18) . .
C37 C38 C39 C40 1.4(4) . .
C38 C39 C40 C41 0.2(4) . .
C39 C40 C41 C42 -0.5(3) . .
C38 C37 C42 C41 2.2(3) . .
S3 C37 C42 C41 -176.33(16) . .
C38 C37 C42 P3 -179.01(16) . .
S3 C37 C42 P3 2.5(3) . .
C40 C41 C42 C37 -0.7(3) . .
C40 C41 C42 P3 -179.41(18) . .
C49 P3 C42 C37 -134.11(17) . .
C43 P3 C42 C37 122.86(17) . .
Ru1 P3 C42 C37 -7.03(18) . .
C49 P3 C42 C41 44.6(2) . .
C43 P3 C42 C41 -58.4(2) . .
Ru1 P3 C42 C41 171.71(17) . .
C42 P3 C43 C44 5.4(2) . .
C49 P3 C43 C44 -101.90(18) . .
Ru1 P3 C43 C44 127.61(16) . .
C42 P3 C43 C48 -175.50(16) . .
C49 P3 C43 C48 77.17(17) . .
Ru1 P3 C43 C48 -53.33(18) . .
C48 C43 C44 C45 -2.0(3) . .
P3 C43 C44 C45 177.09(17) . .
C43 C44 C45 C46 0.1(3) . .
C44 C45 C46 C47 1.2(4) . .
C45 C46 C47 C48 -0.7(4) . .
C46 C47 C48 C43 -1.2(3) . .
C44 C43 C48 C47 2.5(3) . .
P3 C43 C48 C47 -176.58(17) . .
C42 P3 C49 C50 19.82(19) . .
C43 P3 C49 C50 128.21(18) . .
Ru1 P3 C49 C50 -100.21(17) . .
C42 P3 C49 C54 -160.80(16) . .
C43 P3 C49 C54 -52.42(18) . .
Ru1 P3 C49 C54 79.16(17) . .
C54 C49 C50 C51 3.0(3) . .
P3 C49 C50 C51 -177.64(16) . .
C49 C50 C51 C52 -0.9(3) . .
C50 C51 C52 C53 -1.5(3) . .
C51 C52 C53 C54 1.7(3) . .
C52 C53 C54 C49 0.4(3) . .
C50 C49 C54 C53 -2.7(3) . .
P3 C49 C54 C53 177.87(17) . .
C19 S2 C55 C56 108.7(2) . .
Ru1 S2 C55 C56 -139.7(2) . .
C65 C60 C61 C62 -1.8(4) . .
C66 C60 C61 C62 177.5(2) . .
C60 C61 C62 C63 0.8(4) . .
C61 C62 C63 C64 0.8(4) . .
C62 C63 C64 C65 -1.5(4) . .
C63 C64 C65 C60 0.6(4) . .
C61 C60 C65 C64 1.1(4) . .
C66 C60 C65 C64 -178.2(2) . .
C75 C70 C71 C72 1.2(4) . .
C76 C70 C71 C72 -178.3(3) . .
C70 C71 C72 C73 -1.8(4) . .
C71 C72 C73 C74 0.9(4) . .
C72 C73 C74 C75 0.5(4) . .
C73 C74 C75 C70 -1.1(4) . .
C71 C70 C75 C74 0.2(4) . .
C76 C70 C75 C74 179.7(3) . .
C83 C80 C81 C85 -146(2) 2_655 2_655
C84 C80 C81 C85 -148(2) 2_655 2_655
C82 C80 C81 C85 3(3) 2_655 2_655
C85 C80 C81 C85 22(3) . 2_655
C86 C80 C81 C85 -158(2) . 2_655
C81 C80 C81 C85 17(2) 2_655 2_655
C80 C80 C81 C85 17(2) 2_655 2_655
C83 C80 C81 C84 2.1(9) 2_655 2_655
C82 C80 C81 C84 151.2(18) 2_655 2_655
C85 C80 C81 C84 170.5(7) . 2_655
C86 C80 C81 C84 -10.0(8) . 2_655
C85 C80 C81 C84 148(2) 2_655 2_655
C81 C80 C81 C84 165.0(8) 2_655 2_655
C80 C80 C81 C84 165.0(8) 2_655 2_655
C83 C80 C81 C82 -168.2(8) 2_655 .
C84 C80 C81 C82 -170.4(10) 2_655 .
C82 C80 C81 C82 -19(2) 2_655 .
C85 C80 C81 C82 0.1(11) . .
C86 C80 C81 C82 179.6(5) . .
C85 C80 C81 C82 -22.2(17) 2_655 .
C81 C80 C81 C82 -5.4(6) 2_655 .
C80 C80 C81 C82 -5.4(6) 2_655 .
C83 C80 C81 C80 -162.8(9) 2_655 2_655
C84 C80 C81 C80 -165.0(8) 2_655 2_655
C82 C80 C81 C80 -13.7(16) 2_655 2_655
C85 C80 C81 C80 5.5(6) . 2_655
C86 C80 C81 C80 -175.0(7) . 2_655
C85 C80 C81 C80 -17(2) 2_655 2_655
C81 C80 C81 C80 0.0 2_655 2_655
C80 C81 C82 C85 59(4) . 2_655
C80 C81 C82 C85 52(4) 2_655 2_655
C85 C81 C82 C80 -52(4) 2_655 2_655
C80 C81 C82 C80 6.8(8) . 2_655
C85 C81 C82 C83 -59(4) 2_655 .
C80 C81 C82 C83 -0.4(10) . .
C80 C81 C82 C83 -7.1(5) 2_655 .
C85 C81 C82 C86 -52(4) 2_655 2_655
C80 C81 C82 C86 6.9(10) . 2_655
C80 C81 C82 C86 0.1(5) 2_655 2_655
C85 C82 C83 C86 145(2) 2_655 2_655
C80 C82 C83 C86 145(2) 2_655 2_655
C81 C82 C83 C86 154.7(18) . 2_655
C85 C82 C83 C80 0.2(8) 2_655 2_655
C81 C82 C83 C80 10.2(8) . 2_655
C86 C82 C83 C80 -145(2) 2_655 2_655
C85 C82 C83 C84 -8.3(9) 2_655 .
C80 C82 C83 C84 -8.5(5) 2_655 .
C81 C82 C83 C84 1.7(9) . .
C86 C82 C83 C84 -153(2) 2_655 .
C86 C83 C84 C81 -153.5(14) 2_655 2_655
C80 C83 C84 C81 -2.1(8) 2_655 2_655
C82 C83 C84 C81 7.8(10) . 2_655
C86 C83 C84 C80 -151.4(15) 2_655 2_655
C82 C83 C84 C80 9.9(6) . 2_655
C86 C83 C84 C85 -164.1(11) 2_655 .
C80 C83 C84 C85 -12.7(7) 2_655 .
C82 C83 C84 C85 -2.9(9) . .
C80 C83 C84 C86 151.4(15) 2_655 2_655
C82 C83 C84 C86 161.3(16) . 2_655
C80 C84 C85 C81 115(4) 2_655 2_655
C83 C84 C85 C81 124(4) . 2_655
C86 C84 C85 C81 116(4) 2_655 2_655
C81 C84 C85 C82 -3(3) 2_655 2_655
C80 C84 C85 C82 112(4) 2_655 2_655
C83 C84 C85 C82 121(4) . 2_655
C86 C84 C85 C82 113(4) 2_655 2_655
C81 C84 C85 C80 -121(4) 2_655 .
C80 C84 C85 C80 -6.4(8) 2_655 .
C83 C84 C85 C80 2.8(10) . .
C86 C84 C85 C80 -5.6(12) 2_655 .
C81 C84 C85 C80 -115(4) 2_655 2_655
C83 C84 C85 C80 9.2(5) . 2_655
C86 C84 C85 C80 0.8(7) 2_655 2_655
C83 C80 C85 C81 141(3) 2_655 2_655
C84 C80 C85 C81 -8(4) 2_655 2_655
C82 C80 C85 C81 141(3) 2_655 2_655
C81 C80 C85 C81 -29(4) . 2_655
C86 C80 C85 C81 152(3) . 2_655
C85 C80 C85 C81 -23(3) 2_655 2_655
C80 C80 C85 C81 -23(3) 2_655 2_655
C83 C80 C85 C82 -0.2(7) 2_655 2_655
C84 C80 C85 C82 -149(2) 2_655 2_655
C81 C80 C85 C82 -170.2(6) . 2_655
C86 C80 C85 C82 10.3(8) . 2_655
C85 C80 C85 C82 -164.2(7) 2_655 2_655
C81 C80 C85 C82 -141(3) 2_655 2_655
C80 C80 C85 C82 -164.2(7) 2_655 2_655
C83 C80 C85 C84 168.7(7) 2_655 .
C84 C80 C85 C84 20(3) 2_655 .
C82 C80 C85 C84 168.8(10) 2_655 .
C81 C80 C85 C84 -1.4(11) . .
C86 C80 C85 C84 179.2(5) . .
C85 C80 C85 C84 4.7(6) 2_655 .
C81 C80 C85 C84 28(3) 2_655 .
C80 C80 C85 C84 4.7(6) 2_655 .
C83 C80 C85 C80 164.0(8) 2_655 2_655
C84 C80 C85 C80 15(2) 2_655 2_655
C82 C80 C85 C80 164.2(7) 2_655 2_655
C81 C80 C85 C80 -6.0(7) . 2_655
C86 C80 C85 C80 174.5(7) . 2_655
C85 C80 C85 C80 0.0 2_655 2_655
C81 C80 C85 C80 23(3) 2_655 2_655
C84 C80 C86 C83 126(2) 2_655 2_655
C82 C80 C86 C83 -40(2) 2_655 2_655
C81 C80 C86 C83 133(2) . 2_655
C85 C80 C86 C83 -48(3) . 2_655
C85 C80 C86 C83 125(2) 2_655 2_655
C81 C80 C86 C83 -41(2) 2_655 2_655
C83 C80 C86 C84 -126(2) 2_655 2_655
C82 C80 C86 C84 -166.1(6) 2_655 2_655
C81 C80 C86 C84 7.3(6) . 2_655
C85 C80 C86 C84 -173.3(8) . 2_655
C85 C80 C86 C84 -0.7(6) 2_655 2_655
C81 C80 C86 C84 -166.3(8) 2_655 2_655
C83 C80 C86 C82 40(2) 2_655 2_655
C84 C80 C86 C82 166.1(6) 2_655 2_655
C81 C80 C86 C82 173.4(7) . 2_655
C85 C80 C86 C82 -7.1(6) . 2_655
C85 C80 C86 C82 165.4(8) 2_655 2_655
C81 C80 C86 C82 -0.1(5) 2_655 2_655
